data_1529847
loop_
_publ_author_name
'Komine, Keita'
'Nomura, Yusuke'
'Ishihara, Jun'
'Hatakeyama, Susumi'

_publ_section_title
;
 Total Synthesis of (-)-N-Methylwelwitindolinone C Isothiocyanate Based on
 a Pd-Catalyzed Tandem Enolate Coupling Strategy.
;
_journal_issue 15
_journal_name_full 'Organic letters'
_journal_page_first 3918
_journal_page_last 3921
_journal_paper_doi 10.1021/acs.orglett.5b01952
_journal_volume 17
_journal_year 2015
_chemical_formula_moiety 'C21 H22 N2 O2'
_chemical_formula_sum 'C21 H22 N2 O2'
_chemical_formula_weight 334.42
_space_group_IT_number 4
_symmetry_cell_setting monoclinic
_symmetry_Int_Tables_number 4
_symmetry_space_group_name_Hall 'P 2yb'
_symmetry_space_group_name_H-M 'P 1 21 1'
_atom_sites_solution_hydrogens geom
_atom_sites_solution_primary direct
_atom_sites_solution_secondary difmap
_cell_angle_alpha 90.0000
_cell_angle_beta 103.265(5)
_cell_angle_gamma 90.0000
_cell_formula_units_Z 2
_cell_length_a 9.702(3)
_cell_length_b 7.4213(19)
_cell_length_c 12.862(4)
_cell_measurement_reflns_used 2900
_cell_measurement_temperature 93
_cell_measurement_theta_max 27.46
_cell_measurement_theta_min 3.19
_cell_volume 901.4(5)
_computing_cell_refinement CrystalClear
_computing_data_collection 'CrystalClear (Rigaku Inc., 2008)'
_computing_data_reduction CrystalClear
_computing_molecular_graphics 'CrystalStructure 4.0'
_computing_publication_material 'CrystalStructure 4.0 (Rigaku, 2010)'
_computing_structure_refinement 'SHELXL97 (Sheldrick, 2008)'
_computing_structure_solution 'Il Milione (Burla, et al., 2007)'
_diffrn_ambient_temperature 93
_diffrn_detector_area_resol_mean 7.111
_diffrn_measured_fraction_theta_full 0.997
_diffrn_measured_fraction_theta_max 0.997
_diffrn_measurement_device_type 'Rigaku Saturn724'
_diffrn_measurement_method \w
_diffrn_radiation_type 'Mo K\a'
_diffrn_radiation_wavelength 0.71075
_diffrn_reflns_av_R_equivalents 0.0326
_diffrn_reflns_limit_h_max 12
_diffrn_reflns_limit_h_min -12
_diffrn_reflns_limit_k_max 9
_diffrn_reflns_limit_k_min -9
_diffrn_reflns_limit_l_max 13
_diffrn_reflns_limit_l_min -16
_diffrn_reflns_number 7539
_diffrn_reflns_theta_full 27.45
_diffrn_reflns_theta_max 27.45
_diffrn_standards_number 0
_exptl_absorpt_coefficient_mu 0.080
_exptl_absorpt_correction_T_max 0.993
_exptl_absorpt_correction_T_min 0.905
_exptl_absorpt_correction_type multi-scan
_exptl_absorpt_process_details 'REQAB (Rigaku, 1998)'
_exptl_crystal_colour colorless
_exptl_crystal_density_diffrn 1.232
_exptl_crystal_density_method 'not measured'
_exptl_crystal_description block
_exptl_crystal_F_000 356.00
_exptl_crystal_size_max 0.170
_exptl_crystal_size_mid 0.140
_exptl_crystal_size_min 0.090
_refine_diff_density_max 0.380
_refine_diff_density_min -0.430
_refine_ls_extinction_method none
_refine_ls_goodness_of_fit_ref 1.050
_refine_ls_hydrogen_treatment constr
_refine_ls_number_parameters 226
_refine_ls_number_reflns 2217
_refine_ls_number_restraints 1
_refine_ls_R_factor_gt 0.0396
_refine_ls_shift/su_max 0.000
_refine_ls_structure_factor_coef Fsqd
_refine_ls_weighting_details 'w = 1/[\s^2^(Fo^2^)+(0.0518P)^2^+0.1672P] where P=(Fo^2^+2Fc^2^)/3'
_refine_ls_weighting_scheme calc
_refine_ls_wR_factor_ref 0.0959
_reflns_number_gt 1978
_reflns_number_total 2217
_reflns_threshold_expression F^2^>2.0\s(F^2^)
_cod_data_source_file ol5b01952_si_003.cif
_cod_data_source_block 1460a
_cod_original_cell_volume 901.3(5)
_cod_database_code 1529847

loop_
_symmetry_equiv_pos_site_id
_symmetry_equiv_pos_as_xyz
1 +X,+Y,+Z
2 -X,1/2+Y,-Z

loop_
_atom_site_label
_atom_site_type_symbol
_atom_site_fract_x
_atom_site_fract_y
_atom_site_fract_z
_atom_site_U_iso_or_equiv
_atom_site_adp_type
_atom_site_occupancy
_atom_site_symmetry_multiplicity
_atom_site_calc_flag
_atom_site_refinement_flags
O1 O 0.88213(17) 1.2728(3) 0.83531(13) 0.0185(4) Uani 1.0 2 d .
O2 O 0.88177(17) 0.5792(3) 0.95904(12) 0.0175(4) Uani 1.0 2 d .
N1 N 0.4164(2) 0.8571(3) 0.59271(16) 0.0193(5) Uani 1.0 2 d .
N2 N 1.1235(3) 1.1231(3) 0.72178(19) 0.0255(5) Uani 1.0 2 d .
C1 C 0.4202(3) 0.9304(4) 0.69133(19) 0.0184(5) Uani 1.0 2 d .
C2 C 0.5567(3) 0.9731(3) 0.74298(18) 0.0143(5) Uani 1.0 2 d .
C3 C 0.6446(3) 0.9225(3) 0.67087(17) 0.0132(5) Uani 1.0 2 d .
C4 C 0.5512(3) 0.8522(4) 0.57730(19) 0.0171(5) Uani 1.0 2 d .
C5 C 0.2879(3) 0.8073(4) 0.5146(2) 0.0285(7) Uani 1.0 2 d .
C6 C 0.7914(3) 0.9235(4) 0.67319(18) 0.0147(5) Uani 1.0 2 d .
C7 C 0.8351(3) 0.8654(4) 0.58344(19) 0.0190(5) Uani 1.0 2 d .
C8 C 0.7392(3) 0.8014(4) 0.4916(2) 0.0227(6) Uani 1.0 2 d .
C9 C 0.5968(3) 0.7924(4) 0.48814(18) 0.0207(6) Uani 1.0 2 d .
C10 C 0.5912(3) 1.0819(4) 0.84626(17) 0.0142(5) Uani 1.0 2 d .
C11 C 0.7486(3) 1.0573(3) 0.91002(17) 0.0136(5) Uani 1.0 2 d .
C12 C 0.8478(3) 1.1163(4) 0.84154(18) 0.0143(5) Uani 1.0 2 d .
C13 C 0.9036(3) 0.9737(3) 0.77376(18) 0.0130(5) Uani 1.0 2 d .
C14 C 1.0275(3) 1.0578(4) 0.74340(19) 0.0175(5) Uani 1.0 2 d .
C15 C 0.4915(3) 1.0286(4) 0.91847(19) 0.0206(6) Uani 1.0 2 d .
C16 C 0.5645(3) 1.2844(4) 0.81797(19) 0.0199(5) Uani 1.0 2 d .
C17 C 0.7885(3) 0.8717(3) 0.96204(17) 0.0145(5) Uani 1.0 2 d .
C18 C 0.8352(3) 0.7310(3) 0.89207(18) 0.0138(5) Uani 1.0 2 d .
C19 C 0.9568(3) 0.8015(3) 0.84478(17) 0.0133(5) Uani 1.0 2 d .
C20 C 1.0145(3) 0.6597(3) 0.78305(19) 0.0172(5) Uani 1.0 2 d .
C21 C 1.1515(3) 0.6328(4) 0.7896(2) 0.0236(6) Uani 1.0 2 d .
H1 H 0.3394 0.9492 0.7200 0.0221 Uiso 1.0 2 calc R
H2 H 0.9504 0.6095 1.0086 0.0210 Uiso 1.0 2 calc R
H5A H 0.2773 0.8846 0.4515 0.0342 Uiso 1.0 2 calc R
H5B H 0.2058 0.8226 0.5461 0.0342 Uiso 1.0 2 calc R
H5C H 0.2944 0.6811 0.4936 0.0342 Uiso 1.0 2 calc R
H7 H 0.9331 0.8688 0.5839 0.0228 Uiso 1.0 2 calc R
H8 H 0.7733 0.7641 0.4315 0.0272 Uiso 1.0 2 calc R
H9 H 0.5316 0.7470 0.4271 0.0249 Uiso 1.0 2 calc R
H11 H 0.7626 1.1455 0.9704 0.0163 Uiso 1.0 2 calc R
H15A H 0.3933 1.0538 0.8815 0.0248 Uiso 1.0 2 calc R
H15B H 0.5156 1.0982 0.9849 0.0248 Uiso 1.0 2 calc R
H15C H 0.5020 0.8997 0.9350 0.0248 Uiso 1.0 2 calc R
H16A H 0.6261 1.3230 0.7715 0.0239 Uiso 1.0 2 calc R
H16B H 0.5854 1.3562 0.8837 0.0239 Uiso 1.0 2 calc R
H16C H 0.4653 1.3018 0.7809 0.0239 Uiso 1.0 2 calc R
H17A H 0.8658 0.8890 1.0264 0.0174 Uiso 1.0 2 calc R
H17B H 0.7057 0.8240 0.9860 0.0174 Uiso 1.0 2 calc R
H18 H 0.7532 0.6957 0.8331 0.0166 Uiso 1.0 2 calc R
H19 H 1.0353 0.8404 0.9055 0.0159 Uiso 1.0 2 calc R
H20 H 0.9488 0.5845 0.7364 0.0206 Uiso 1.0 2 calc R
H21A H 1.2198 0.7057 0.8356 0.0284 Uiso 1.0 2 calc R
H21B H 1.1811 0.5406 0.7484 0.0284 Uiso 1.0 2 calc R

loop_
_atom_site_aniso_label
_atom_site_aniso_U_11
_atom_site_aniso_U_22
_atom_site_aniso_U_33
_atom_site_aniso_U_12
_atom_site_aniso_U_13
_atom_site_aniso_U_23
O1 0.0212(9) 0.0093(9) 0.0258(9) -0.0012(7) 0.0071(7) 0.0000(7)
O2 0.0231(9) 0.0126(8) 0.0151(8) 0.0009(8) 0.0010(7) 0.0033(7)
N1 0.0183(10) 0.0173(11) 0.0199(11) -0.0009(9) -0.0004(8) -0.0033(9)
N2 0.0229(12) 0.0194(11) 0.0379(13) -0.0011(10) 0.0144(10) 0.0042(10)
C1 0.0179(12) 0.0169(12) 0.0208(13) 0.0004(10) 0.0051(10) -0.0003(10)
C2 0.0163(11) 0.0117(11) 0.0152(11) 0.0015(9) 0.0044(9) -0.0001(9)
C3 0.0171(11) 0.0097(11) 0.0122(11) 0.0003(9) 0.0024(9) -0.0010(9)
C4 0.0196(12) 0.0131(11) 0.0172(12) 0.0025(10) 0.0012(9) 0.0016(10)
C5 0.0237(13) 0.0312(16) 0.0263(14) -0.0029(12) -0.0036(11) -0.0086(13)
C6 0.0186(11) 0.0100(11) 0.0155(12) 0.0017(10) 0.0043(9) 0.0009(9)
C7 0.0219(12) 0.0174(12) 0.0194(12) 0.0052(11) 0.0084(10) 0.0020(10)
C8 0.0308(14) 0.0223(13) 0.0164(12) 0.0070(11) 0.0081(10) -0.0034(11)
C9 0.0290(13) 0.0189(12) 0.0123(11) 0.0017(11) 0.0008(10) -0.0043(10)
C10 0.0151(11) 0.0136(12) 0.0146(11) 0.0014(10) 0.0048(9) -0.0007(10)
C11 0.0184(11) 0.0098(11) 0.0128(10) 0.0000(9) 0.0039(9) -0.0020(9)
C12 0.0146(11) 0.0121(11) 0.0147(11) 0.0010(9) 0.0000(9) 0.0006(9)
C13 0.0159(11) 0.0098(11) 0.0148(11) 0.0010(9) 0.0070(9) 0.0014(9)
C14 0.0200(13) 0.0115(11) 0.0220(12) 0.0019(10) 0.0069(10) -0.0006(10)
C15 0.0197(12) 0.0240(14) 0.0199(12) 0.0022(10) 0.0079(10) -0.0008(11)
C16 0.0247(13) 0.0152(12) 0.0197(12) 0.0053(11) 0.0047(10) 0.0005(10)
C17 0.0169(11) 0.0145(12) 0.0127(11) 0.0013(10) 0.0047(9) 0.0005(9)
C18 0.0184(12) 0.0099(11) 0.0125(11) -0.0001(9) 0.0023(9) 0.0013(9)
C19 0.0140(11) 0.0101(11) 0.0149(11) 0.0011(9) 0.0015(9) -0.0005(9)
C20 0.0257(13) 0.0108(12) 0.0163(12) 0.0015(10) 0.0072(10) 0.0013(9)
C21 0.0301(14) 0.0219(13) 0.0215(13) 0.0088(12) 0.0112(11) 0.0050(11)

loop_
_atom_type_symbol
_atom_type_description
_atom_type_scat_dispersion_real
_atom_type_scat_dispersion_imag
_atom_type_scat_source
C C 0.0033 0.0016
;
International Tables for Crystallography
(1992, Vol. C, Tables 4.2.6.8 and 6.1.1.4)
;
H H 0.0000 0.0000
;
International Tables for Crystallography
(1992, Vol. C, Table 6.1.1.4)
;
N N 0.0061 0.0033
;
International Tables for Crystallography
(1992, Vol. C, Tables 4.2.6.8 and 6.1.1.4)
;
O O 0.0106 0.0060
;
International Tables for Crystallography
(1992, Vol. C, Tables 4.2.6.8 and 6.1.1.4)
;

loop_
_geom_angle_atom_site_label_1
_geom_angle_atom_site_label_2
_geom_angle_atom_site_label_3
_geom_angle
_geom_angle_publ_flag
C1 N1 C4 108.70(19) yes
C1 N1 C5 125.1(3) yes
C4 N1 C5 126.0(3) yes
N1 C1 C2 110.9(3) yes
C1 C2 C3 105.9(2) yes
C1 C2 C10 122.5(3) yes
C3 C2 C10 130.7(2) yes
C2 C3 C4 106.4(2) yes
C2 C3 C6 136.3(2) yes
C4 C3 C6 117.4(3) yes
N1 C4 C3 108.1(3) yes
N1 C4 C9 128.5(2) yes
C3 C4 C9 123.4(3) yes
C3 C6 C7 118.6(2) yes
C3 C6 C13 122.3(3) yes
C7 C6 C13 119.0(2) yes
C6 C7 C8 122.3(3) yes
C7 C8 C9 120.7(3) yes
C4 C9 C8 117.7(2) yes
C2 C10 C11 112.8(2) yes
C2 C10 C15 110.28(19) yes
C2 C10 C16 108.46(18) yes
C11 C10 C15 109.02(18) yes
C11 C10 C16 108.94(18) yes
C15 C10 C16 107.2(2) yes
C10 C11 C12 109.60(18) yes
C10 C11 C17 116.60(19) yes
C12 C11 C17 112.4(2) yes
O1 C12 C11 122.4(3) yes
O1 C12 C13 118.7(3) yes
C11 C12 C13 118.9(2) yes
C6 C13 C12 111.66(18) yes
C6 C13 C14 110.0(2) yes
C6 C13 C19 111.37(18) yes
C12 C13 C14 105.66(19) yes
C12 C13 C19 109.65(19) yes
C14 C13 C19 108.34(18) yes
N2 C14 C13 178.9(3) yes
C11 C17 C18 115.96(19) yes
O2 C18 C17 106.39(19) yes
O2 C18 C19 109.97(18) yes
C17 C18 C19 111.22(19) yes
C13 C19 C18 108.91(18) yes
C13 C19 C20 111.80(19) yes
C18 C19 C20 112.56(19) yes
C19 C20 C21 124.1(3) yes
C18 O2 H2 109.473 no
N1 C1 H1 124.564 no
C2 C1 H1 124.570 no
N1 C5 H5A 109.471 no
N1 C5 H5B 109.470 no
N1 C5 H5C 109.468 no
H5A C5 H5B 109.478 no
H5A C5 H5C 109.469 no
H5B C5 H5C 109.471 no
C6 C7 H7 118.859 no
C8 C7 H7 118.869 no
C7 C8 H8 119.674 no
C9 C8 H8 119.671 no
C4 C9 H9 121.155 no
C8 C9 H9 121.162 no
C10 C11 H11 105.775 no
C12 C11 H11 105.785 no
C17 C11 H11 105.775 no
C10 C15 H15A 109.474 no
C10 C15 H15B 109.472 no
C10 C15 H15C 109.477 no
H15A C15 H15B 109.464 no
H15A C15 H15C 109.473 no
H15B C15 H15C 109.467 no
C10 C16 H16A 109.473 no
C10 C16 H16B 109.477 no
C10 C16 H16C 109.472 no
H16A C16 H16B 109.468 no
H16A C16 H16C 109.468 no
H16B C16 H16C 109.470 no
C11 C17 H17A 108.295 no
C11 C17 H17B 108.300 no
C18 C17 H17A 108.286 no
C18 C17 H17B 108.291 no
H17A C17 H17B 107.409 no
O2 C18 H18 109.735 no
C17 C18 H18 109.731 no
C19 C18 H18 109.738 no
C13 C19 H19 107.793 no
C18 C19 H19 107.797 no
C20 C19 H19 107.787 no
C19 C20 H20 117.939 no
C21 C20 H20 117.942 no
C20 C21 H21A 120.001 no
C20 C21 H21B 120.005 no
H21A C21 H21B 119.994 no

loop_
_geom_bond_atom_site_label_1
_geom_bond_atom_site_label_2
_geom_bond_distance
_geom_bond_publ_flag
O1 C12 1.216(3) yes
O2 C18 1.427(3) yes
N1 C1 1.373(4) yes
N1 C4 1.368(4) yes
N1 C5 1.458(3) yes
N2 C14 1.140(4) yes
C1 C2 1.375(4) yes
C2 C3 1.446(4) yes
C2 C10 1.525(4) yes
C3 C4 1.429(3) yes
C3 C6 1.418(4) yes
C4 C9 1.393(4) yes
C6 C7 1.387(4) yes
C6 C13 1.533(3) yes
C7 C8 1.408(4) yes
C8 C9 1.374(4) yes
C10 C11 1.569(3) yes
C10 C15 1.539(4) yes
C10 C16 1.554(4) yes
C11 C12 1.511(4) yes
C11 C17 1.541(4) yes
C12 C13 1.546(4) yes
C13 C14 1.483(4) yes
C13 C19 1.586(3) yes
C17 C18 1.514(4) yes
C18 C19 1.538(4) yes
C19 C20 1.502(4) yes
C20 C21 1.327(4) yes
O2 H2 0.840 no
C1 H1 0.950 no
C5 H5A 0.980 no
C5 H5B 0.980 no
C5 H5C 0.980 no
C7 H7 0.950 no
C8 H8 0.950 no
C9 H9 0.950 no
C11 H11 1.000 no
C15 H15A 0.980 no
C15 H15B 0.980 no
C15 H15C 0.980 no
C16 H16A 0.980 no
C16 H16B 0.980 no
C16 H16C 0.980 no
C17 H17A 0.990 no
C17 H17B 0.990 no
C18 H18 1.000 no
C19 H19 1.000 no
C20 H20 0.950 no
C21 H21A 0.950 no
C21 H21B 0.950 no

loop_
_geom_contact_atom_site_label_1
_geom_contact_atom_site_label_2
_geom_contact_distance
_geom_contact_publ_flag
_geom_contact_site_symmetry_2
O1 N2 3.228(4) no .
O1 C6 3.317(3) no .
O1 C10 3.190(3) no .
O1 C14 2.588(4) no .
O1 C16 3.039(4) no .
O1 C19 3.568(3) no .
O2 C20 2.911(4) no .
N1 C6 3.581(4) no .
N2 C6 3.470(4) no .
N2 C7 3.517(4) no .
N2 C12 3.379(4) no .
N2 C19 3.462(4) no .
C1 C9 3.587(4) no .
C1 C15 2.935(4) no .
C1 C16 3.236(4) no .
C2 C12 3.012(4) no .
C2 C13 3.298(4) no .
C2 C17 3.264(3) no .
C2 C18 3.439(3) no .
C3 C8 2.817(4) no .
C3 C11 3.171(3) no .
C3 C12 2.964(3) no .
C3 C16 3.474(4) no .
C3 C18 3.334(3) no .
C3 C19 3.446(3) no .
C4 C7 2.739(4) no .
C5 C9 3.094(4) no .
C6 C9 2.848(3) no .
C6 C10 3.477(4) no .
C6 C11 3.319(4) no .
C6 C18 3.098(4) no .
C6 C20 3.018(4) no .
C7 C14 2.827(4) no .
C7 C19 3.331(4) no .
C7 C20 3.146(4) no .
C10 C13 3.464(4) no .
C10 C18 3.477(4) no .
C11 C19 3.027(4) no .
C12 C16 2.970(4) no .
C12 C18 2.941(4) no .
C13 C17 2.988(4) no .
C13 C21 3.464(4) no .
C14 C20 3.006(4) no .
C14 C21 3.379(4) no .
C15 C17 3.038(4) no .
O1 O2 2.776(3) no 1_565
O1 O2 3.395(3) no 2_757
O1 C18 3.529(3) no 1_565
O1 C20 3.277(3) no 1_565
O2 O1 2.776(3) no 1_545
O2 O1 3.395(3) no 2_747
O2 C11 3.599(3) no 2_747
O2 C12 3.232(3) no 2_747
O2 C17 3.485(3) no 2_747
O2 C19 3.355(3) no 2_747
N1 C9 3.387(4) no 2_656
N2 C1 3.317(4) no 1_655
N2 C8 3.569(4) no 2_756
C1 N2 3.317(4) no 1_455
C1 C9 3.521(4) no 2_656
C4 C9 3.590(4) no 2_656
C8 N2 3.569(4) no 2_746
C9 N1 3.387(4) no 2_646
C9 C1 3.521(4) no 2_646
C9 C4 3.590(4) no 2_646
C11 O2 3.599(3) no 2_757
C12 O2 3.232(3) no 2_757
C17 O2 3.485(3) no 2_757
C18 O1 3.529(3) no 1_545
C19 O2 3.355(3) no 2_757
C20 O1 3.277(3) no 1_545
O1 H11 2.4860 no .
O1 H16A 2.4592 no .
O1 H16B 3.1430 no .
O1 H19 3.5643 no .
O2 H17A 2.4739 no .
O2 H17B 2.5715 no .
O2 H19 2.6308 no .
O2 H20 3.0792 no .
N1 H9 2.7478 no .
N2 H7 2.9345 no .
N2 H19 3.4119 no .
N2 H21A 3.4614 no .
C1 H5A 3.0974 no .
C1 H5B 2.5836 no .
C1 H5C 3.1549 no .
C1 H15A 2.6795 no .
C1 H15C 3.0601 no .
C1 H16A 3.5492 no .
C1 H16C 2.9805 no .
C2 H11 3.3908 no .
C2 H15A 2.7090 no .
C2 H15B 3.3575 no .
C2 H15C 2.6981 no .
C2 H16A 2.6867 no .
C2 H16B 3.3473 no .
C2 H16C 2.6784 no .
C2 H17B 3.3185 no .
C2 H18 2.8638 no .
C3 H1 3.1725 no .
C3 H7 3.2680 no .
C3 H9 3.3398 no .
C3 H16A 3.2629 no .
C3 H18 2.6994 no .
C4 H1 3.1370 no .
C4 H5A 2.7867 no .
C4 H5B 3.2899 no .
C4 H5C 2.7839 no .
C4 H8 3.2318 no .
C5 H1 2.7814 no .
C5 H9 2.8773 no .
C6 H8 3.2936 no .
C6 H18 2.7520 no .
C6 H19 3.4146 no .
C6 H20 2.9584 no .
C7 H9 3.2812 no .
C7 H20 2.9042 no .
C9 H5A 3.1027 no .
C9 H5C 3.0646 no .
C9 H7 3.2622 no .
C10 H1 2.7848 no .
C10 H17A 3.4181 no .
C10 H17B 2.6853 no .
C10 H18 3.2914 no .
C11 H15A 3.3816 no .
C11 H15B 2.6701 no .
C11 H15C 2.7474 no .
C11 H16A 2.7395 no .
C11 H16B 2.7010 no .
C11 H16C 3.3926 no .
C11 H18 2.8642 no .
C11 H19 3.2256 no .
C12 H16A 2.6278 no .
C12 H16B 3.2527 no .
C12 H17A 2.8879 no .
C12 H17B 3.3522 no .
C12 H18 3.2481 no .
C12 H19 2.7364 no .
C13 H7 2.6396 no .
C13 H11 3.3882 no .
C13 H17A 3.4113 no .
C13 H18 2.7346 no .
C13 H20 2.9768 no .
C13 H21A 3.5885 no .
C14 H7 2.4796 no .
C14 H19 2.6229 no .
C14 H20 3.5911 no .
C14 H21A 3.2709 no .
C15 H1 2.7039 no .
C15 H11 2.7035 no .
C15 H16A 3.3450 no .
C15 H16B 2.6702 no .
C15 H16C 2.6645 no .
C15 H17B 2.5588 no .
C16 H1 3.3594 no .
C16 H11 2.6207 no .
C16 H15A 2.6416 no .
C16 H15B 2.6858 no .
C16 H15C 3.3476 no .
C17 H2 2.4865 no .
C17 H15B 3.2060 no .
C17 H15C 2.7284 no .
C17 H19 2.6676 no .
C18 H11 3.3606 no .
C18 H20 2.7243 no .
C19 H2 2.5561 no .
C19 H7 3.3471 no .
C19 H17A 2.7575 no .
C19 H17B 3.3609 no .
C19 H21A 2.6779 no .
C19 H21B 3.3561 no .
C20 H2 3.1253 no .
C20 H7 2.9431 no .
C20 H18 2.7675 no .
C21 H7 3.4614 no .
C21 H19 2.5758 no .
H1 H5A 3.4015 no .
H1 H5B 2.4977 no .
H1 H5C 3.4701 no .
H1 H15A 2.1658 no .
H1 H15C 2.8756 no .
H1 H16C 2.9179 no .
H2 H17A 2.2616 no .
H2 H17B 2.8182 no .
H2 H18 2.6806 no .
H2 H19 2.4240 no .
H2 H20 3.5028 no .
H5A H9 2.7542 no .
H5C H9 2.6790 no .
H7 H8 2.3366 no .
H7 H20 2.8604 no .
H8 H9 2.3357 no .
H11 H15A 3.5668 no .
H11 H15B 2.4708 no .
H11 H15C 3.0652 no .
H11 H16A 2.9119 no .
H11 H16B 2.4008 no .
H11 H16C 3.5179 no .
H11 H17A 2.1943 no .
H11 H17B 2.4672 no .
H15A H16A 3.5439 no .
H15A H16B 2.9129 no .
H15A H16C 2.4415 no .
H15A H17B 3.4681 no .
H15B H16A 3.5805 no .
H15B H16B 2.4950 no .
H15B H16C 2.9692 no .
H15B H17B 2.7438 no .
H15C H16B 3.5797 no .
H15C H16C 3.5547 no .
H15C H17A 3.4557 no .
H15C H17B 2.0134 no .
H15C H18 3.3786 no .
H17A H18 2.8616 no .
H17A H19 2.5351 no .
H17B H18 2.3252 no .
H17B H19 3.5828 no .
H18 H19 2.8880 no .
H18 H20 2.6291 no .
H19 H20 2.8644 no .
H19 H21A 2.3982 no .
H19 H21B 3.5139 no .
H20 H21A 2.7953 no .
H20 H21B 2.2477 no .
O1 H2 3.3122 no 1_565
O1 H2 2.5773 no 2_757
O1 H17A 2.8088 no 2_757
O1 H18 3.3762 no 1_565
O1 H19 3.2840 no 2_757
O1 H20 2.7866 no 1_565
O2 H11 3.4350 no 1_545
O2 H11 3.3962 no 2_747
O2 H16A 3.5837 no 1_545
O2 H16B 3.2661 no 1_545
O2 H17A 2.7955 no 2_747
O2 H19 2.4865 no 2_747
N1 H8 3.5132 no 2_656
N1 H9 2.9580 no 2_656
N2 H1 2.4650 no 1_655
N2 H5B 3.3979 no 1_655
N2 H8 2.6245 no 2_756
N2 H15A 2.9783 no 1_655
N2 H16C 3.4896 no 1_655
N2 H21B 3.1535 no 1_565
C1 H8 3.2845 no 2_656
C1 H9 2.8953 no 2_656
C1 H21A 3.4142 no 1_455
C2 H9 2.9647 no 2_656
C3 H5C 3.0145 no 2_656
C3 H9 3.0528 no 2_656
C4 H5C 3.1084 no 2_656
C4 H9 3.0349 no 2_656
C5 H8 3.5378 no 2_656
C6 H5C 2.8518 no 2_656
C7 H5C 2.7349 no 2_656
C8 H5A 3.1911 no 2_646
C8 H5C 2.8480 no 2_656
C9 H5A 3.2895 no 2_646
C9 H5C 3.0624 no 2_656
C9 H16A 3.5443 no 2_646
C9 H16C 3.3746 no 2_646
C11 H2 2.8928 no 2_757
C11 H19 3.4869 no 2_757
C11 H21A 3.3990 no 2_757
C12 H2 2.4118 no 2_757
C12 H17A 3.5401 no 2_757
C12 H19 3.5984 no 2_757
C13 H2 3.0063 no 2_757
C14 H1 3.2119 no 1_655
C14 H2 3.1708 no 2_757
C14 H15A 3.5864 no 1_655
C15 H15B 3.4334 no 2_647
C15 H15C 3.3297 no 2_657
C15 H16B 3.0888 no 2_647
C15 H17B 3.3247 no 2_657
C15 H21A 3.5403 no 1_455
C16 H9 3.0872 no 2_656
C16 H15C 3.4905 no 2_657
C16 H18 3.5413 no 1_565
C17 H2 3.0387 no 2_757
C18 H2 3.5535 no 2_757
C19 H2 2.9684 no 2_757
C19 H11 3.3820 no 2_747
C20 H11 3.4062 no 2_747
C20 H17A 3.1756 no 2_747
C21 H1 3.2231 no 1_655
C21 H5B 3.5825 no 1_655
C21 H11 3.0090 no 2_747
C21 H17A 3.0137 no 2_747
H1 N2 2.4650 no 1_455
H1 C14 3.2119 no 1_455
H1 C21 3.2231 no 1_455
H1 H8 3.0781 no 2_656
H1 H9 3.3339 no 2_656
H1 H21A 2.7587 no 1_455
H1 H21B 3.4556 no 1_455
H2 O1 3.3122 no 1_545
H2 O1 2.5773 no 2_747
H2 C11 2.8928 no 2_747
H2 C12 2.4118 no 2_747
H2 C13 3.0063 no 2_747
H2 C14 3.1708 no 2_747
H2 C17 3.0387 no 2_747
H2 C18 3.5535 no 2_747
H2 C19 2.9684 no 2_747
H2 H11 2.7480 no 2_747
H2 H17A 2.5351 no 2_747
H2 H19 2.2711 no 2_747
H5A C8 3.1911 no 2_656
H5A C9 3.2895 no 2_656
H5A H8 3.2832 no 2_656
H5A H9 3.4324 no 2_656
H5A H16A 3.2466 no 2_646
H5A H20 3.2272 no 2_656
H5B N2 3.3979 no 1_455
H5B C21 3.5825 no 1_455
H5B H7 2.8186 no 1_455
H5B H8 3.2911 no 2_656
H5B H21B 3.3902 no 1_455
H5C C3 3.0145 no 2_646
H5C C4 3.1084 no 2_646
H5C C6 2.8518 no 2_646
H5C C7 2.7349 no 2_646
H5C C8 2.8480 no 2_646
H5C C9 3.0624 no 2_646
H5C H7 3.1980 no 2_646
H5C H8 3.3509 no 2_646
H7 H5B 2.8186 no 1_655
H7 H5C 3.1980 no 2_656
H8 N1 3.5132 no 2_646
H8 N2 2.6245 no 2_746
H8 C1 3.2845 no 2_646
H8 C5 3.5378 no 2_646
H8 H1 3.0781 no 2_646
H8 H5A 3.2832 no 2_646
H8 H5B 3.2911 no 2_646
H8 H5C 3.3509 no 2_656
H8 H16C 3.1617 no 2_646
H8 H21B 3.1977 no 2_756
H9 N1 2.9580 no 2_646
H9 C1 2.8953 no 2_646
H9 C2 2.9647 no 2_646
H9 C3 3.0528 no 2_646
H9 C4 3.0349 no 2_646
H9 C16 3.0872 no 2_646
H9 H1 3.3339 no 2_646
H9 H5A 3.4324 no 2_646
H9 H16A 2.7178 no 2_646
H9 H16C 2.7128 no 2_646
H11 O2 3.4350 no 1_565
H11 O2 3.3962 no 2_757
H11 C19 3.3820 no 2_757
H11 C20 3.4062 no 2_757
H11 C21 3.0090 no 2_757
H11 H2 2.7480 no 2_757
H11 H19 2.6559 no 2_757
H11 H21A 2.5028 no 2_757
H15A N2 2.9783 no 1_455
H15A C14 3.5864 no 1_455
H15A H15C 3.4770 no 2_657
H15A H16B 3.3214 no 2_647
H15A H17B 2.9323 no 2_657
H15A H21A 3.0659 no 1_455
H15B C15 3.4334 no 2_657
H15B H15C 2.4852 no 2_657
H15B H16B 2.7935 no 2_647
H15B H17B 2.8150 no 2_657
H15B H21A 3.1363 no 2_757
H15C C15 3.3297 no 2_647
H15C C16 3.4905 no 2_647
H15C H15A 3.4770 no 2_647
H15C H15B 2.4852 no 2_647
H15C H16B 2.6777 no 2_647
H15C H21A 3.0978 no 1_455
H16A O2 3.5837 no 1_565
H16A C9 3.5443 no 2_656
H16A H5A 3.2466 no 2_656
H16A H9 2.7178 no 2_656
H16A H18 3.0578 no 1_565
H16B O2 3.2661 no 1_565
H16B C15 3.0888 no 2_657
H16B H15A 3.3214 no 2_657
H16B H15B 2.7935 no 2_657
H16B H15C 2.6777 no 2_657
H16B H18 3.1477 no 1_565
H16C N2 3.4896 no 1_455
H16C C9 3.3746 no 2_656
H16C H8 3.1617 no 2_656
H16C H9 2.7128 no 2_656
H16C H21B 3.2228 no 1_465
H17A O1 2.8088 no 2_747
H17A O2 2.7955 no 2_757
H17A C12 3.5401 no 2_747
H17A C20 3.1756 no 2_757
H17A C21 3.0137 no 2_757
H17A H2 2.5351 no 2_757
H17A H19 3.5393 no 2_757
H17A H20 3.4830 no 2_757
H17A H21A 3.1692 no 2_757
H17A H21B 3.2359 no 2_757
H17B C15 3.3247 no 2_647
H17B H15A 2.9323 no 2_647
H17B H15B 2.8150 no 2_647
H18 O1 3.3762 no 1_545
H18 C16 3.5413 no 1_545
H18 H16A 3.0578 no 1_545
H18 H16B 3.1477 no 1_545
H19 O1 3.2840 no 2_747
H19 O2 2.4865 no 2_757
H19 C11 3.4869 no 2_747
H19 C12 3.5984 no 2_747
H19 H2 2.2711 no 2_757
H19 H11 2.6559 no 2_747
H19 H17A 3.5393 no 2_747
H20 O1 2.7866 no 1_545
H20 H5A 3.2272 no 2_646
H20 H17A 3.4830 no 2_747
H21A C1 3.4142 no 1_655
H21A C11 3.3990 no 2_747
H21A C15 3.5403 no 1_655
H21A H1 2.7587 no 1_655
H21A H11 2.5028 no 2_747
H21A H15A 3.0659 no 1_655
H21A H15B 3.1363 no 2_747
H21A H15C 3.0978 no 1_655
H21A H17A 3.1692 no 2_747
H21B N2 3.1535 no 1_545
H21B H1 3.4556 no 1_655
H21B H5B 3.3902 no 1_655
H21B H8 3.1977 no 2_746
H21B H16C 3.2228 no 1_645
H21B H17A 3.2359 no 2_747

loop_
_geom_torsion_atom_site_label_1
_geom_torsion_atom_site_label_2
_geom_torsion_atom_site_label_3
_geom_torsion_atom_site_label_4
_geom_torsion
_geom_torsion_publ_flag
C1 N1 C4 C3 1.0(3) no
C1 N1 C4 C9 -178.5(3) no
C4 N1 C1 C2 -0.7(3) no
C5 N1 C1 C2 -176.0(3) no
C5 N1 C4 C3 176.3(3) no
C5 N1 C4 C9 -3.3(4) no
N1 C1 C2 C3 0.1(3) no
N1 C1 C2 C10 170.59(19) no
C1 C2 C3 C4 0.6(3) no
C1 C2 C3 C6 -177.8(3) no
C1 C2 C10 C11 160.1(2) no
C1 C2 C10 C15 38.0(3) no
C1 C2 C10 C16 -79.1(3) no
C3 C2 C10 C11 -31.9(4) no
C3 C2 C10 C15 -154.0(2) no
C3 C2 C10 C16 88.8(3) no
C10 C2 C3 C4 -168.9(2) no
C10 C2 C3 C6 12.7(5) no
C2 C3 C4 N1 -1.0(3) no
C2 C3 C4 C9 178.6(2) no
C2 C3 C6 C7 -178.5(3) no
C2 C3 C6 C13 5.9(4) no
C4 C3 C6 C7 3.2(4) no
C4 C3 C6 C13 -172.39(19) no
C6 C3 C4 N1 177.76(19) no
C6 C3 C4 C9 -2.6(4) no
N1 C4 C9 C8 179.9(3) no
C3 C4 C9 C8 0.3(4) no
C3 C6 C7 C8 -1.7(4) no
C3 C6 C13 C12 -32.6(3) no
C3 C6 C13 C14 -149.5(2) no
C3 C6 C13 C19 90.4(3) no
C7 C6 C13 C12 151.9(2) no
C7 C6 C13 C14 34.9(3) no
C7 C6 C13 C19 -85.2(3) no
C13 C6 C7 C8 174.06(19) no
C6 C7 C8 C9 -0.7(4) no
C7 C8 C9 C4 1.4(4) no
C2 C10 C11 C12 59.4(3) no
C2 C10 C11 C17 -69.8(3) no
C15 C10 C11 C12 -177.76(17) no
C15 C10 C11 C17 53.1(3) no
C16 C10 C11 C12 -61.1(3) no
C16 C10 C11 C17 169.77(18) no
C10 C11 C12 O1 84.5(3) no
C10 C11 C12 C13 -93.3(2) no
C10 C11 C17 C18 87.2(3) no
C12 C11 C17 C18 -40.5(3) no
C17 C11 C12 O1 -144.15(18) no
C17 C11 C12 C13 38.1(3) no
O1 C12 C13 C6 -100.7(3) no
O1 C12 C13 C14 18.8(3) no
O1 C12 C13 C19 135.40(18) no
C11 C12 C13 C6 77.2(3) no
C11 C12 C13 C14 -163.32(16) no
C11 C12 C13 C19 -46.8(3) no
C6 C13 C19 C18 -68.2(3) no
C6 C13 C19 C20 56.9(3) no
C12 C13 C19 C18 55.9(2) no
C12 C13 C19 C20 -179.04(15) no
C14 C13 C19 C18 170.79(16) no
C14 C13 C19 C20 -64.2(2) no
C11 C17 C18 O2 173.53(16) no
C11 C17 C18 C19 53.8(3) no
O2 C18 C19 C13 -178.23(14) no
O2 C18 C19 C20 57.2(2) no
C17 C18 C19 C13 -60.6(2) no
C17 C18 C19 C20 174.80(15) no
C13 C19 C20 C21 100.3(3) no
C18 C19 C20 C21 -136.7(2) no
